data_4078037
loop_
_publ_author_name
'Barbasiewicz, Micha\/l'
'Grudzie\'n, Krzysztof'
'Malinska, Maura'

_publ_section_title
;
 A Missing Relative: A Hoveyda--Grubbs Metathesis Catalyst Bearing a
 Peri-Substituted Naphthalene Framework
;
_journal_issue 8
_journal_name_full Organometallics
_journal_page_first 3171
_journal_paper_doi 10.1021/om300052b
_journal_volume 31
_journal_year 2012
_chemical_formula_moiety 'C11 H10 O2'
_chemical_formula_sum 'C11 H10 O2'
_chemical_formula_weight 174.19
_chemical_name_systematic
; 
 ? 
;
_space_group_IT_number 19
_symmetry_cell_setting orthorhombic
_symmetry_space_group_name_Hall 'P 2ac 2ab'
_symmetry_space_group_name_H-M 'P 21 21 21'
_atom_sites_solution_hydrogens geom
_atom_sites_solution_primary direct
_atom_sites_solution_secondary difmap
_audit_creation_method SHELXL-97
_cell_angle_alpha 90.00
_cell_angle_beta 90.00
_cell_angle_gamma 90.00
_cell_formula_units_Z 4
_cell_length_a 4.9018(3)
_cell_length_b 7.7798(5)
_cell_length_c 21.9948(16)
_cell_measurement_reflns_used 600
_cell_measurement_temperature 100(2)
_cell_measurement_theta_max 30
_cell_measurement_theta_min 2.5
_cell_volume 838.77(10)
_computing_cell_refinement 'Bruker SMART'
_computing_data_collection 'Bruker SMART'
_computing_data_reduction 'Bruker SAINT'
_computing_molecular_graphics 'WINGX, MERCURY'
_computing_publication_material 'Bruker SHELXTL'
_computing_structure_refinement 'SHELXL-97 (Sheldrick, 1997)'
_computing_structure_solution 'SHELXS-97 (Sheldrick, 1990)'
_diffrn_ambient_temperature 100(2)
_diffrn_measured_fraction_theta_full 0.988
_diffrn_measured_fraction_theta_max 0.988
_diffrn_measurement_device_type 'Kappa ApexII Ultra CCD'
_diffrn_measurement_method 'phi and omega scans'
_diffrn_radiation_monochromator 'multi-layer optics'
_diffrn_radiation_source 'TXS rotating anode'
_diffrn_radiation_type MoK\a
_diffrn_radiation_wavelength 0.71073
_diffrn_reflns_av_R_equivalents 0.0254
_diffrn_reflns_av_sigmaI/netI 0.0206
_diffrn_reflns_limit_h_max 5
_diffrn_reflns_limit_h_min -5
_diffrn_reflns_limit_k_max 9
_diffrn_reflns_limit_k_min -7
_diffrn_reflns_limit_l_max 27
_diffrn_reflns_limit_l_min -23
_diffrn_reflns_number 5809
_diffrn_reflns_theta_full 26.40
_diffrn_reflns_theta_max 26.40
_diffrn_reflns_theta_min 1.85
_exptl_absorpt_coefficient_mu 0.094
_exptl_absorpt_correction_T_max 0.9906
_exptl_absorpt_correction_T_min 0.9814
_exptl_absorpt_correction_type multi-scan
_exptl_absorpt_process_details
;
SADABS-2008/1 - Bruker AXS area detector scaling and absorption correction
;
_exptl_crystal_colour colourless
_exptl_crystal_density_diffrn 1.379
_exptl_crystal_density_method 'not measured'
_exptl_crystal_description cuboid
_exptl_crystal_F_000 368
_exptl_crystal_size_max 0.20
_exptl_crystal_size_mid 0.20
_exptl_crystal_size_min 0.10
_refine_diff_density_max 0.187
_refine_diff_density_min -0.155
_refine_diff_density_rms 0.035
_refine_ls_extinction_coef 0.014(4)
_refine_ls_extinction_expression Fc^*^=kFc[1+0.001xFc^2^\l^3^/sin(2\q)]^-1/4^
_refine_ls_extinction_method SHELXL
_refine_ls_goodness_of_fit_ref 1.129
_refine_ls_hydrogen_treatment mixed
_refine_ls_matrix_type full
_refine_ls_number_parameters 127
_refine_ls_number_reflns 1032
_refine_ls_number_restraints 0
_refine_ls_restrained_S_all 1.129
_refine_ls_R_factor_all 0.0365
_refine_ls_R_factor_gt 0.0293
_refine_ls_shift/su_max 0.000
_refine_ls_shift/su_mean 0.000
_refine_ls_structure_factor_coef Fsqd
_refine_ls_weighting_details 'calc w=1/[\s^2^(Fo^2^)+(0.0327P)^2^+0.1720P] where P=(Fo^2^+2Fc^2^)/3'
_refine_ls_weighting_scheme calc
_refine_ls_wR_factor_gt 0.0690
_refine_ls_wR_factor_ref 0.0721
_reflns_number_gt 910
_reflns_number_total 1032
_reflns_threshold_expression >2sigma(I)
_cod_data_source_file om300052b_si_002.cif
_cod_data_source_block 19
_cod_original_sg_symbol_H-M P2(1)2(1)2(1)
_cod_database_code 4078037

loop_
_symmetry_equiv_pos_as_xyz
'x, y, z'
'x+1/2, -y+1/2, -z'
'-x, y+1/2, -z+1/2'
'-x+1/2, -y, z+1/2'

loop_
_atom_site_label
_atom_site_type_symbol
_atom_site_fract_x
_atom_site_fract_y
_atom_site_fract_z
_atom_site_U_iso_or_equiv
_atom_site_adp_type
_atom_site_occupancy
_atom_site_symmetry_multiplicity
_atom_site_calc_flag
_atom_site_refinement_flags
C1 C 0.5590(4) 0.7617(2) 0.14451(7) 0.0182(4) Uani 1 1 d .
C2 C 0.7543(4) 0.6800(3) 0.11093(8) 0.0209(5) Uani 1 1 d .
H2 H 0.7965 0.5632 0.1192 0.025 Uiso 1 1 calc R
C3 C 0.8933(4) 0.7665(3) 0.06441(8) 0.0228(5) Uani 1 1 d .
H3 H 1.0302 0.7088 0.0417 0.027 Uiso 1 1 calc R
C4 C 0.8319(4) 0.9337(3) 0.05181(8) 0.0216(5) Uani 1 1 d .
H4 H 0.9270 0.9920 0.0203 0.026 Uiso 1 1 calc R
C5 C 0.5636(4) 1.1941(3) 0.07069(8) 0.0222(5) Uani 1 1 d .
H5 H 0.6566 1.2503 0.0384 0.027 Uiso 1 1 calc R
C6 C 0.3699(4) 1.2803(3) 0.10259(8) 0.0246(5) Uani 1 1 d .
H6 H 0.3257 1.3954 0.0920 0.030 Uiso 1 1 calc R
C7 C 0.2350(4) 1.2002(2) 0.15107(8) 0.0215(5) Uani 1 1 d .
H7 H 0.1031 1.2634 0.1735 0.026 Uiso 1 1 calc R
C8 C 0.2880(4) 1.0327(2) 0.16715(7) 0.0177(4) Uani 1 1 d .
C9 C 0.4872(4) 0.9370(2) 0.13339(7) 0.0166(4) Uani 1 1 d .
C10 C 0.6286(4) 1.0208(2) 0.08503(8) 0.0193(5) Uani 1 1 d .
C11 C 0.1244(4) 0.9592(3) 0.21894(8) 0.0206(4) Uani 1 1 d .
H11A H -0.0142 1.0445 0.2316 0.025 Uiso 1 1 calc R
H11B H 0.0266 0.8557 0.2044 0.025 Uiso 1 1 calc R
O1 O 0.4281(3) 0.67659(18) 0.19090(6) 0.0219(3) Uani 1 1 d .
O2 O 0.2877(3) 0.91302(18) 0.27122(6) 0.0206(3) Uani 1 1 d .
H1 H 0.510(5) 0.582(4) 0.2016(11) 0.047(8) Uiso 1 1 d .
H12 H 0.387(5) 0.825(4) 0.2604(10) 0.048(8) Uiso 1 1 d .

loop_
_atom_site_aniso_label
_atom_site_aniso_U_11
_atom_site_aniso_U_22
_atom_site_aniso_U_33
_atom_site_aniso_U_23
_atom_site_aniso_U_13
_atom_site_aniso_U_12
C1 0.0186(10) 0.0198(10) 0.0161(8) -0.0005(7) -0.0034(8) -0.0022(9)
C2 0.0231(11) 0.0179(9) 0.0216(9) -0.0032(8) -0.0027(8) 0.0035(10)
C3 0.0192(11) 0.0291(11) 0.0201(8) -0.0061(8) 0.0001(7) 0.0015(10)
C4 0.0205(10) 0.0269(11) 0.0173(8) 0.0001(8) -0.0001(8) -0.0033(10)
C5 0.0265(11) 0.0222(10) 0.0181(8) 0.0026(8) -0.0036(9) -0.0042(10)
C6 0.0312(13) 0.0193(10) 0.0234(9) 0.0018(8) -0.0079(9) 0.0030(10)
C7 0.0218(11) 0.0217(10) 0.0210(9) -0.0041(8) -0.0041(8) 0.0039(9)
C8 0.0171(10) 0.0184(10) 0.0178(8) -0.0020(7) -0.0043(8) -0.0011(9)
C9 0.0160(9) 0.0180(9) 0.0157(7) -0.0026(7) -0.0049(7) -0.0013(8)
C10 0.0189(11) 0.0224(10) 0.0166(8) -0.0022(7) -0.0049(8) -0.0036(9)
C11 0.0188(10) 0.0215(10) 0.0216(9) -0.0027(8) 0.0002(8) -0.0011(9)
O1 0.0266(8) 0.0165(7) 0.0226(6) 0.0022(6) 0.0029(6) 0.0038(7)
O2 0.0242(8) 0.0190(7) 0.0184(6) -0.0004(5) 0.0000(6) -0.0012(7)

loop_
_atom_type_symbol
_atom_type_description
_atom_type_scat_dispersion_real
_atom_type_scat_dispersion_imag
_atom_type_scat_source
C C 0.0033 0.0000 'International Tables Vol C Tables 4.2.6.8 and 6.1.1.4'
H H 0.0000 0.0000 'International Tables Vol C Tables 4.2.6.8 and 6.1.1.4'
O O 0.0106 0.0000 'International Tables Vol C Tables 4.2.6.8 and 6.1.1.4'

loop_
_geom_angle_atom_site_label_1
_geom_angle_atom_site_label_2
_geom_angle_atom_site_label_3
_geom_angle
C2 C1 O1 120.26(16)
C2 C1 C9 121.60(17)
O1 C1 C9 118.13(17)
C1 C2 C3 120.80(18)
C1 C2 H2 119.6
C3 C2 H2 119.6
C4 C3 C2 119.94(19)
C4 C3 H3 120.0
C2 C3 H3 120.0
C3 C4 C10 120.64(19)
C3 C4 H4 119.7
C10 C4 H4 119.7
C6 C5 C10 120.73(18)
C6 C5 H5 119.6
C10 C5 H5 119.6
C5 C6 C7 120.23(18)
C5 C6 H6 119.9
C7 C6 H6 119.9
C8 C7 C6 121.89(18)
C8 C7 H7 119.1
C6 C7 H7 119.1
C7 C8 C9 119.18(17)
C7 C8 C11 117.01(18)
C9 C8 C11 123.78(16)
C10 C9 C1 116.34(17)
C10 C9 C8 118.60(16)
C1 C9 C8 125.06(17)
C4 C10 C5 120.01(18)
C4 C10 C9 120.66(17)
C5 C10 C9 119.33(18)
O2 C11 C8 113.65(15)
O2 C11 H11A 108.8
C8 C11 H11A 108.8
O2 C11 H11B 108.8
C8 C11 H11B 108.8
H11A C11 H11B 107.7
C1 O1 H1 113.2(17)
C11 O2 H12 106.6(16)

loop_
_geom_bond_atom_site_label_1
_geom_bond_atom_site_label_2
_geom_bond_distance
C1 C2 1.366(3)
C1 O1 1.375(2)
C1 C9 1.429(3)
C2 C3 1.401(3)
C2 H2 0.9500
C3 C4 1.363(3)
C3 H3 0.9500
C4 C10 1.409(3)
C4 H4 0.9500
C5 C6 1.358(3)
C5 C10 1.421(3)
C5 H5 0.9500
C6 C7 1.401(3)
C6 H6 0.9500
C7 C8 1.375(3)
C7 H7 0.9500
C8 C9 1.435(3)
C8 C11 1.506(2)
C9 C10 1.428(3)
C11 O2 1.446(2)
C11 H11A 0.9900
C11 H11B 0.9900
O1 H1 0.87(3)
O2 H12 0.87(3)

loop_
_geom_hbond_atom_site_label_D
_geom_hbond_atom_site_label_H
_geom_hbond_atom_site_label_A
_geom_hbond_distance_DH
_geom_hbond_distance_HA
_geom_hbond_distance_DA
_geom_hbond_angle_DHA
_geom_hbond_site_symmetry_A
O1 H1 O2 0.87(3) 1.75(3) 2.6152(19) 171(3) 3_645
O2 H12 O1 0.87(3) 1.93(3) 2.6415(19) 138(2) .

loop_
_geom_torsion_atom_site_label_1
_geom_torsion_atom_site_label_2
_geom_torsion_atom_site_label_3
_geom_torsion_atom_site_label_4
_geom_torsion
O1 C1 C2 C3 -178.61(17)
C9 C1 C2 C3 0.5(3)
C1 C2 C3 C4 -0.7(3)
C2 C3 C4 C10 -0.2(3)
C10 C5 C6 C7 1.3(3)
C5 C6 C7 C8 -1.5(3)
C6 C7 C8 C9 0.0(3)
C6 C7 C8 C11 -178.35(17)
C2 C1 C9 C10 0.6(2)
O1 C1 C9 C10 179.74(15)
C2 C1 C9 C8 -178.93(17)
O1 C1 C9 C8 0.2(3)
C7 C8 C9 C10 1.5(2)
C11 C8 C9 C10 179.75(16)
C7 C8 C9 C1 -178.94(17)
C11 C8 C9 C1 -0.7(3)
C3 C4 C10 C5 -178.93(19)
C3 C4 C10 C9 1.4(3)
C6 C5 C10 C4 -179.45(17)
C6 C5 C10 C9 0.3(3)
C1 C9 C10 C4 -1.5(2)
C8 C9 C10 C4 178.05(17)
C1 C9 C10 C5 178.77(17)
C8 C9 C10 C5 -1.6(2)
C7 C8 C11 O2 -116.35(19)
C9 C8 C11 O2 65.4(2)

loop_
_cod_related_entry_id
_cod_related_entry_database
_cod_related_entry_code
1 ChemSpider 12957614
